data_2205451
loop_
_publ_author_name
'\,Ci\(gdem Y\"uksektepe'
'Mustafa Serkan Soylu'
'Hanife Sara\,co\(glu'
'Ibrahim Y\?ilmaz'
'Alaaddin \,Cukurovali'
'Nezihe \,Cal\?i\;skan'

_publ_section_title
;2-({4-[3-Methyl-3-(2,4,6-trimethylphenyl)cyclobutyl]-3<i>H</i>-thiazol-2-ylidene}hydrazonomethyl)benzene-1,4-diol
 ethanol solvate
;
_journal_issue 4
_journal_name_full 'Acta Crystallographica Section E'
_journal_page_first o1158
_journal_page_last o1160
_journal_paper_doi 10.1107/S1600536805008603
_journal_volume 61
_journal_year 2005
_chemical_formula_iupac 'C24 H27 N3 O2 S, C2 H6 O'
_chemical_formula_moiety 'C24 H27 N3 O2 S, C2 H6 O'
_chemical_formula_sum 'C26 H33 N3 O3 S'
_chemical_formula_weight 467.61
_chemical_name_systematic
;
2-({4-[3-Methyl-3-(2,4,6-trimethylphenyl)cyclobutyl]-3H-thiazol-2-
ylidene}hydrazonomethyl)benzene-1,4-diol ethanol solvate
;
_space_group_IT_number 2
_symmetry_cell_setting triclinic
_symmetry_space_group_name_Hall '-P 1'
_symmetry_space_group_name_H-M 'P -1'
_atom_sites_solution_hydrogens geom
_atom_sites_solution_primary direct
_atom_sites_solution_secondary difmap
_audit_creation_method SHELXL-97
_cell_angle_alpha 65.678(9)
_cell_angle_beta 84.257(10)
_cell_angle_gamma 89.335(10)
_cell_formula_units_Z 2
_cell_length_a 7.5304(9)
_cell_length_b 12.5739(16)
_cell_length_c 14.5935(18)
_cell_measurement_reflns_used 8264
_cell_measurement_temperature 293(2)
_cell_measurement_theta_max 26.63
_cell_measurement_theta_min 1.54
_cell_volume 1252.2(3)
_computing_cell_refinement X-AREA
_computing_data_collection 'X-AREA (Stoe & Cie, 2002)'
_computing_data_reduction 'X-RED32 (Stoe & Cie, 2002)'
_computing_molecular_graphics 'ORTEP-3 for Windows (Farrugia, 1997)'
_computing_publication_material 'WinGX (Farrugia, 1999)'
_computing_structure_refinement 'SHELXL97 (Sheldrick, 1997)'
_computing_structure_solution 'SHELXS97 (Sheldrick, 1997)'
_diffrn_ambient_temperature 293(2)
_diffrn_detector_area_resol_mean 6.67
_diffrn_measured_fraction_theta_full 1.000
_diffrn_measured_fraction_theta_max 1.000
_diffrn_measurement_device_type 'Stoe IPDS-II'
_diffrn_measurement_method \f
_diffrn_radiation_monochromator graphite
_diffrn_radiation_source 'fine-focus sealed tube'
_diffrn_radiation_type MoK\a
_diffrn_radiation_wavelength 0.71073
_diffrn_reflns_av_R_equivalents 0.0498
_diffrn_reflns_av_sigmaI/netI 0.0647
_diffrn_reflns_limit_h_max 8
_diffrn_reflns_limit_h_min -8
_diffrn_reflns_limit_k_max 14
_diffrn_reflns_limit_k_min -14
_diffrn_reflns_limit_l_max 17
_diffrn_reflns_limit_l_min -17
_diffrn_reflns_number 16210
_diffrn_reflns_theta_full 25.00
_diffrn_reflns_theta_max 25.00
_diffrn_reflns_theta_min 1.54
_diffrn_standards_decay_% 0
_diffrn_standards_interval_count 0
_diffrn_standards_number 0
_exptl_absorpt_coefficient_mu 0.161
_exptl_absorpt_correction_T_max 0.958
_exptl_absorpt_correction_T_min 0.9533
_exptl_absorpt_correction_type integration
_exptl_absorpt_process_details '(X-RED32; Stoe & Cie, 2002)'
_exptl_crystal_colour yellow
_exptl_crystal_density_diffrn 1.240
_exptl_crystal_density_method 'not measured'
_exptl_crystal_description Prism
_exptl_crystal_F_000 500
_exptl_crystal_size_max 0.30
_exptl_crystal_size_mid 0.28
_exptl_crystal_size_min 0.27
_refine_diff_density_max 0.177
_refine_diff_density_min -0.148
_refine_ls_extinction_method none
_refine_ls_goodness_of_fit_ref 0.800
_refine_ls_hydrogen_treatment mixed
_refine_ls_matrix_type full
_refine_ls_number_parameters 306
_refine_ls_number_reflns 4402
_refine_ls_number_restraints 0
_refine_ls_restrained_S_all 0.800
_refine_ls_R_factor_all 0.0790
_refine_ls_R_factor_gt 0.0353
_refine_ls_shift/su_max 0.001
_refine_ls_shift/su_mean 0.000
_refine_ls_structure_factor_coef Fsqd
_refine_ls_weighting_details 'calc w = 1/[\s^2^(Fo^2^)+(0.034P)^2^] where P = (Fo^2^+2Fc^2^)/3'
_refine_ls_weighting_scheme calc
_refine_ls_wR_factor_gt 0.0682
_refine_ls_wR_factor_ref 0.0748
_reflns_number_gt 2329
_reflns_number_total 4402
_reflns_threshold_expression I>2\s(I)
_cod_data_source_file ci6546.cif
_cod_data_source_block I
_cod_depositor_comments
;
The following automatic conversions were performed:
'_symmetry_cell_setting' value 'Triclinic' changed to 'triclinic'
according to '/home/saulius/struct/CIF-dictionaries/cif_core.dic'
dictionary named 'cif_core.dic' version 2.4.1 from 2010-06-29.

Automatic conversion script
Id: cif_fix_enum 1527 2010-12-29 10:47:43Z saulius 

The following automatic conversions were performed:

'_symmetry_cell_setting' value 'Triclinic' changed to 'triclinic'
according to /home/saulius/struct/CIF-dictionaries/cif_core.dic
dictionary named 'cif_core.dic' version 2.4.1 from 2010-06-29.

Automatic conversion script
Id: cif_fix_values 1715 2011-07-08 13:25:40Z adriana 
;
_cod_database_code 2205451

loop_
_symmetry_equiv_pos_as_xyz
'x, y, z'
'-x, -y, -z'

loop_
_atom_site_label
_atom_site_fract_x
_atom_site_fract_y
_atom_site_fract_z
_atom_site_U_iso_or_equiv
_atom_site_adp_type
_atom_site_calc_flag
_atom_site_refinement_flags
_atom_site_occupancy
_atom_site_type_symbol
S1 0.18098(7) 0.36650(5) 0.04617(4) 0.06114(17) Uani d . 1 S
O1 -0.27888(19) 0.36475(11) -0.07119(11) 0.0729(4) Uani d . 1 O
H1O -0.1913 0.3381 -0.0410 0.109 Uiso calc R 1 H
O2 -0.5692(2) 0.03839(13) -0.18101(12) 0.0755(4) Uani d . 1 O
H2O -0.6693 0.0552 -0.1991 0.113 Uiso calc R 1 H
N1 0.3472(2) 0.18295(15) 0.13837(13) 0.0566(5) Uani d . 1 N
N2 0.0968(2) 0.14371(14) 0.07395(13) 0.0613(5) Uani d . 1 N
N3 -0.0395(2) 0.20167(14) 0.01557(12) 0.0584(4) Uani d . 1 N
C1 0.6058(3) 0.24121(16) 0.20092(15) 0.0575(5) Uani d . 1 C
H1 0.6818 0.1926 0.1764 0.069 Uiso calc R 1 H
C2 0.5856(3) 0.18810(17) 0.31758(15) 0.0625(6) Uani d . 1 C
H2A 0.6034 0.1047 0.3483 0.075 Uiso calc R 1 H
H2B 0.4753 0.2075 0.3468 0.075 Uiso calc R 1 H
C3 0.7508(3) 0.26306(16) 0.31497(14) 0.0552(5) Uani d . 1 C
C4 0.7171(3) 0.34050(16) 0.20335(14) 0.0562(5) Uani d . 1 C
H4A 0.6494 0.4092 0.1957 0.067 Uiso calc R 1 H
H4B 0.8248 0.3612 0.1565 0.067 Uiso calc R 1 H
C5 0.7430(2) 0.32133(17) 0.38812(15) 0.0525(5) Uani d . 1 C
C6 0.6674(3) 0.26230(18) 0.48905(16) 0.0613(6) Uani d . 1 C
C7 0.6559(3) 0.3201(2) 0.55256(16) 0.0676(6) Uani d . 1 C
H7 0.6030 0.2806 0.6185 0.081 Uiso calc R 1 H
C8 0.7192(3) 0.4330(2) 0.52248(17) 0.0646(6) Uani d . 1 C
C9 0.8031(3) 0.48646(18) 0.42590(17) 0.0633(6) Uani d . 1 C
H9 0.8523 0.5614 0.4047 0.076 Uiso calc R 1 H
C10 0.8180(2) 0.43386(17) 0.35822(15) 0.0556(5) Uani d . 1 C
C11 0.9235(3) 0.50199(18) 0.25684(15) 0.0678(6) Uani d . 1 C
H11A 1.0079 0.4521 0.2419 0.102 Uiso calc R 1 H
H11B 0.9859 0.5669 0.2590 0.102 Uiso calc R 1 H
H11C 0.8434 0.5303 0.2053 0.102 Uiso calc R 1 H
C12 0.6998(3) 0.4942(2) 0.59285(17) 0.0859(8) Uani d . 1 C
H12A 0.7098 0.4385 0.6608 0.129 Uiso calc R 1 H
H12B 0.5852 0.5290 0.5894 0.129 Uiso calc R 1 H
H12C 0.7921 0.5538 0.5730 0.129 Uiso calc R 1 H
C13 0.6043(3) 0.13554(19) 0.53473(16) 0.0841(7) Uani d . 1 C
H13A 0.6912 0.0903 0.5151 0.126 Uiso calc R 1 H
H13B 0.4924 0.1289 0.5110 0.126 Uiso calc R 1 H
H13C 0.5892 0.1070 0.6071 0.126 Uiso calc R 1 H
C14 0.9248(3) 0.19692(19) 0.31972(17) 0.0762(7) Uani d . 1 C
H14A 0.9279 0.1600 0.2737 0.114 Uiso calc R 1 H
H14B 0.9303 0.1386 0.3872 0.114 Uiso calc R 1 H
H14C 1.0250 0.2508 0.3013 0.114 Uiso calc R 1 H
C15 0.4436(3) 0.27092(16) 0.14748(14) 0.0521(5) Uani d . 1 C
C16 0.3696(3) 0.37415(17) 0.10300(14) 0.0594(5) Uani d . 1 C
H16 0.4144 0.4431 0.1024 0.071 Uiso calc R 1 H
C17 0.2009(3) 0.21682(16) 0.08701(14) 0.0527(5) Uani d . 1 C
C18 -0.1322(3) 0.13502(18) -0.01001(15) 0.0609(5) Uani d . 1 C
H18 -0.1002 0.0576 0.0105 0.073 Uiso calc R 1 H
C19 -0.2826(2) 0.17230(16) -0.06833(14) 0.0510(5) Uani d . 1 C
C20 -0.3539(3) 0.28236(17) -0.09508(14) 0.0551(5) Uani d . 1 C
C21 -0.5031(3) 0.30825(18) -0.14629(16) 0.0664(6) Uani d . 1 C
H21 -0.5535 0.3808 -0.1623 0.080 Uiso calc R 1 H
C22 -0.5797(3) 0.22860(19) -0.17449(15) 0.0658(6) Uani d . 1 C
H22 -0.6806 0.2479 -0.2093 0.079 Uiso calc R 1 H
C23 -0.5071(3) 0.12049(17) -0.15125(15) 0.0566(5) Uani d . 1 C
C24 -0.3621(3) 0.09298(17) -0.09730(15) 0.0587(5) Uani d . 1 C
H24 -0.3152 0.0192 -0.0794 0.070 Uiso calc R 1 H
O3 0.0915(2) 0.05680(14) 0.77552(12) 0.1001(6) Uani d . 1 O
H3 0.0270 0.0355 0.8291 0.150 Uiso calc R 1 H
C25 -0.0013(4) 0.1344(3) 0.6963(2) 0.1154(10) Uani d . 1 C
H25A -0.1090 0.0952 0.6930 0.138 Uiso calc R 1 H
H25B -0.0365 0.2008 0.7108 0.138 Uiso calc R 1 H
C26 0.1027(4) 0.1746(3) 0.6018(2) 0.1344(12) Uani d . 1 C
H26A 0.0349 0.2274 0.5504 0.202 Uiso calc R 1 H
H26B 0.1352 0.1094 0.5862 0.202 Uiso calc R 1 H
H26C 0.2088 0.2145 0.6044 0.202 Uiso calc R 1 H
H1N 0.386(3) 0.1169(17) 0.1537(14) 0.063(7) Uiso d . 1 H

loop_
_atom_site_aniso_label
_atom_site_aniso_U_11
_atom_site_aniso_U_22
_atom_site_aniso_U_33
_atom_site_aniso_U_12
_atom_site_aniso_U_13
_atom_site_aniso_U_23
S1 0.0607(3) 0.0533(3) 0.0674(4) 0.0077(2) -0.0108(3) -0.0220(3)
O1 0.0776(10) 0.0576(9) 0.0929(11) 0.0099(8) -0.0185(9) -0.0385(8)
O2 0.0721(11) 0.0773(10) 0.0916(11) 0.0118(8) -0.0341(9) -0.0439(9)
N1 0.0602(11) 0.0467(11) 0.0693(12) 0.0070(9) -0.0162(9) -0.0285(9)
N2 0.0569(11) 0.0585(10) 0.0747(12) 0.0094(9) -0.0243(10) -0.0300(9)
N3 0.0549(10) 0.0588(10) 0.0670(11) 0.0067(9) -0.0143(9) -0.0300(9)
C1 0.0545(13) 0.0603(12) 0.0643(14) 0.0043(10) -0.0103(11) -0.0316(11)
C2 0.0632(14) 0.0551(12) 0.0653(14) -0.0053(10) -0.0097(11) -0.0202(10)
C3 0.0508(12) 0.0570(12) 0.0583(13) 0.0039(10) -0.0079(10) -0.0239(10)
C4 0.0514(13) 0.0629(13) 0.0566(13) -0.0027(10) -0.0054(10) -0.0268(10)
C5 0.0409(11) 0.0618(13) 0.0531(13) 0.0034(10) -0.0099(10) -0.0208(10)
C6 0.0537(13) 0.0709(14) 0.0554(14) 0.0008(11) -0.0072(11) -0.0216(12)
C7 0.0557(14) 0.0917(17) 0.0506(14) 0.0052(12) -0.0057(11) -0.0246(13)
C8 0.0531(13) 0.0862(17) 0.0642(16) 0.0110(12) -0.0165(12) -0.0389(13)
C9 0.0566(14) 0.0681(14) 0.0707(16) 0.0008(11) -0.0161(12) -0.0321(13)
C10 0.0443(12) 0.0670(13) 0.0561(13) -0.0002(10) -0.0100(10) -0.0250(11)
C11 0.0600(14) 0.0737(14) 0.0668(15) -0.0156(11) -0.0073(12) -0.0255(12)
C12 0.0684(16) 0.125(2) 0.0858(18) 0.0141(15) -0.0179(14) -0.0632(16)
C13 0.0956(19) 0.0764(16) 0.0629(15) -0.0137(13) -0.0035(14) -0.0121(12)
C14 0.0703(15) 0.0811(16) 0.0841(16) 0.0192(13) -0.0159(13) -0.0398(13)
C15 0.0551(13) 0.0494(12) 0.0563(13) -0.0009(10) -0.0028(10) -0.0269(10)
C16 0.0602(13) 0.0526(12) 0.0689(14) -0.0004(10) -0.0082(11) -0.0281(11)
C17 0.0508(12) 0.0546(12) 0.0559(13) 0.0054(10) -0.0078(11) -0.0254(10)
C18 0.0636(14) 0.0562(12) 0.0707(14) 0.0126(11) -0.0166(12) -0.0322(11)
C19 0.0499(12) 0.0524(11) 0.0532(12) 0.0092(10) -0.0080(10) -0.0238(10)
C20 0.0564(13) 0.0539(12) 0.0549(13) 0.0061(10) -0.0026(11) -0.0233(10)
C21 0.0692(15) 0.0560(13) 0.0760(15) 0.0201(11) -0.0159(13) -0.0278(12)
C22 0.0553(14) 0.0732(14) 0.0687(15) 0.0188(12) -0.0181(11) -0.0270(12)
C23 0.0581(13) 0.0583(13) 0.0587(13) 0.0059(11) -0.0100(11) -0.0286(11)
C24 0.0575(13) 0.0562(12) 0.0677(14) 0.0134(10) -0.0152(11) -0.0292(11)
O3 0.0768(11) 0.1024(12) 0.0933(13) -0.0044(9) -0.0359(10) -0.0064(10)
C25 0.089(2) 0.128(2) 0.091(2) 0.0210(18) -0.0280(19) -0.0034(18)
C26 0.118(3) 0.156(3) 0.099(2) 0.019(2) -0.013(2) -0.023(2)

loop_
_atom_type_symbol
_atom_type_description
_atom_type_scat_dispersion_real
_atom_type_scat_dispersion_imag
_atom_type_scat_source
C C 0.0033 0.0016 'International Tables Vol C Tables 4.2.6.8 and 6.1.1.4'
H H 0.0000 0.0000 'International Tables Vol C Tables 4.2.6.8 and 6.1.1.4'
N N 0.0061 0.0033 'International Tables Vol C Tables 4.2.6.8 and 6.1.1.4'
O O 0.0106 0.0060 'International Tables Vol C Tables 4.2.6.8 and 6.1.1.4'
S S 0.1246 0.1234 'International Tables Vol C Tables 4.2.6.8 and 6.1.1.4'

loop_
_geom_angle_atom_site_label_1
_geom_angle_atom_site_label_2
_geom_angle_atom_site_label_3
_geom_angle
_geom_angle_publ_flag
C17 S1 C16 90.50(10) yes
C20 O1 H1O 109.5 ?
C23 O2 H2O 109.5 ?
C17 N1 C15 115.95(17) yes
C17 N1 H1N 121.4(14) ?
C15 N1 H1N 121.7(14) ?
C17 N2 N3 111.07(16) y
C18 N3 N2 113.19(16) ?
C15 C1 C4 118.19(16) ?
C15 C1 C2 118.93(17) ?
C4 C1 C2 87.61(14) yes
C15 C1 H1 110.1 ?
C4 C1 H1 110.1 ?
C2 C1 H1 110.1 ?
C1 C2 C3 89.74(15) yes
C1 C2 H2A 113.7 ?
C3 C2 H2A 113.7 ?
C1 C2 H2B 113.7 ?
C3 C2 H2B 113.7 ?
H2A C2 H2B 110.9 ?
C5 C3 C14 110.19(16) ?
C5 C3 C2 118.30(17) ?
C14 C3 C2 111.84(16) ?
C5 C3 C4 117.47(15) ?
C14 C3 C4 111.22(17) ?
C2 C3 C4 85.89(14) yes
C1 C4 C3 90.24(14) yes
C1 C4 H4A 113.6 ?
C3 C4 H4A 113.6 ?
C1 C4 H4B 113.6 ?
C3 C4 H4B 113.6 ?
H4A C4 H4B 110.9 ?
C10 C5 C6 117.99(18) ?
C10 C5 C3 120.86(18) ?
C6 C5 C3 121.10(18) ?
C7 C6 C5 119.5(2) ?
C7 C6 C13 117.2(2) ?
C5 C6 C13 123.3(2) ?
C8 C7 C6 123.1(2) ?
C8 C7 H7 118.5 ?
C6 C7 H7 118.5 ?
C9 C8 C7 116.6(2) ?
C9 C8 C12 121.8(2) ?
C7 C8 C12 121.6(2) ?
C8 C9 C10 123.2(2) ?
C8 C9 H9 118.4 ?
C10 C9 H9 118.4 ?
C9 C10 C5 119.44(19) ?
C9 C10 C11 116.44(19) ?
C5 C10 C11 124.07(18) ?
C10 C11 H11A 109.5 ?
C10 C11 H11B 109.5 ?
H11A C11 H11B 109.5 ?
C10 C11 H11C 109.5 ?
H11A C11 H11C 109.5 ?
H11B C11 H11C 109.5 ?
C8 C12 H12A 109.5 ?
C8 C12 H12B 109.5 ?
H12A C12 H12B 109.5 ?
C8 C12 H12C 109.5 ?
H12A C12 H12C 109.5 ?
H12B C12 H12C 109.5 ?
C6 C13 H13A 109.5 ?
C6 C13 H13B 109.5 ?
H13A C13 H13B 109.5 ?
C6 C13 H13C 109.5 ?
H13A C13 H13C 109.5 ?
H13B C13 H13C 109.5 ?
C3 C14 H14A 109.5 ?
C3 C14 H14B 109.5 ?
H14A C14 H14B 109.5 ?
C3 C14 H14C 109.5 ?
H14A C14 H14C 109.5 ?
H14B C14 H14C 109.5 ?
C16 C15 N1 111.23(18) ?
C16 C15 C1 129.65(18) ?
N1 C15 C1 119.12(16) ?
C15 C16 S1 112.97(15) ?
C15 C16 H16 123.5 ?
S1 C16 H16 123.5 ?
N2 C17 N1 122.66(17) ?
N2 C17 S1 128.00(15) ?
N1 C17 S1 109.33(15) ?
N3 C18 C19 124.38(18) ?
N3 C18 H18 117.8 ?
C19 C18 H18 117.8 ?
C20 C19 C24 118.73(18) ?
C20 C19 C18 123.15(18) ?
C24 C19 C18 118.11(17) ?
O1 C20 C21 119.49(18) ?
O1 C20 C19 121.37(18) ?
C21 C20 C19 119.14(19) ?
C20 C21 C22 121.24(19) ?
C20 C21 H21 119.4 ?
C22 C21 H21 119.4 ?
C23 C22 C21 120.20(19) ?
C23 C22 H22 119.9 ?
C21 C22 H22 119.9 ?
C24 C23 O2 117.32(17) ?
C24 C23 C22 118.70(19) ?
O2 C23 C22 123.97(19) ?
C23 C24 C19 121.93(18) ?
C23 C24 H24 119.0 ?
C19 C24 H24 119.0 ?
C25 O3 H3 109.5 ?
C26 C25 O3 112.4(2) ?
C26 C25 H25A 109.1 ?
O3 C25 H25A 109.1 ?
C26 C25 H25B 109.1 ?
O3 C25 H25B 109.1 ?
H25A C25 H25B 107.9 ?
C25 C26 H26A 109.5 ?
C25 C26 H26B 109.5 ?
H26A C26 H26B 109.5 ?
C25 C26 H26C 109.5 ?
H26A C26 H26C 109.5 ?
H26B C26 H26C 109.5 ?

loop_
_geom_bond_atom_site_label_1
_geom_bond_atom_site_label_2
_geom_bond_distance
_geom_bond_publ_flag
S1 C17 1.734(2) yes
S1 C16 1.738(2) yes
O1 C20 1.365(2) ?
O1 H1O 0.82 ?
O2 C23 1.376(2) ?
O2 H2O 0.82 ?
N1 C17 1.359(2) yes
N1 C15 1.388(2) yes
N1 H1N 0.825(19) ?
N2 C17 1.299(2) yes
N2 N3 1.399(2) yes
N3 C18 1.286(2) yes
C1 C15 1.477(3) yes
C1 C4 1.526(3) yes
C1 C2 1.543(3) yes
C1 H1 0.98 ?
C2 C3 1.558(3) yes
C2 H2A 0.97 ?
C2 H2B 0.97 ?
C3 C5 1.520(3) ?
C3 C14 1.536(3) ?
C3 C4 1.561(2) yes
C4 H4A 0.97 ?
C4 H4B 0.97 ?
C5 C10 1.404(3) ?
C5 C6 1.409(3) ?
C6 C7 1.390(3) ?
C6 C13 1.513(3) ?
C7 C8 1.378(3) ?
C7 H7 0.93 ?
C8 C9 1.374(3) ?
C8 C12 1.511(3) ?
C9 C10 1.393(3) ?
C9 H9 0.93 ?
C10 C11 1.513(3) ?
C11 H11A 0.96 ?
C11 H11B 0.96 ?
C11 H11C 0.96 ?
C12 H12A 0.96 ?
C12 H12B 0.96 ?
C12 H12C 0.96 ?
C13 H13A 0.96 ?
C13 H13B 0.96 ?
C13 H13C 0.96 ?
C14 H14A 0.96 ?
C14 H14B 0.96 ?
C14 H14C 0.96 ?
C15 C16 1.333(2) yes
C16 H16 0.93 ?
C18 C19 1.442(3) ?
C18 H18 0.93 ?
C19 C20 1.391(2) ?
C19 C24 1.394(2) ?
C20 C21 1.374(3) ?
C21 C22 1.380(3) ?
C21 H21 0.93 ?
C22 C23 1.379(3) ?
C22 H22 0.93 ?
C23 C24 1.368(3) ?
C24 H24 0.93 ?
O3 C25 1.412(3) ?
O3 H3 0.82 ?
C25 C26 1.411(3) ?
C25 H25A 0.97 ?
C25 H25B 0.97 ?
C26 H26A 0.96 ?
C26 H26B 0.96 ?
C26 H26C 0.96 ?

loop_
_geom_hbond_atom_site_label_D
_geom_hbond_atom_site_label_H
_geom_hbond_atom_site_label_A
_geom_hbond_site_symmetry_A
_geom_hbond_distance_DH
_geom_hbond_distance_HA
_geom_hbond_distance_DA
_geom_hbond_angle_DHA
N1 H1N O2 2 0.825(19) 2.30(2) 3.099(2) 164(2)
O2 H2O O3 1_454 0.82 1.87 2.678(2) 167
O3 H3 N2 2_556 0.82 2.26 2.844(2) 128
O1 H1O N3 . 0.82 1.98 2.700(2) 147

loop_
_geom_torsion_atom_site_label_1
_geom_torsion_atom_site_label_2
_geom_torsion_atom_site_label_3
_geom_torsion_atom_site_label_4
_geom_torsion
_geom_torsion_publ_flag
C17 N2 N3 C18 171.75(17) yes
C15 C1 C2 C3 -140.46(17) ?
C4 C1 C2 C3 -19.32(14) ?
C1 C2 C3 C5 138.02(17) ?
C1 C2 C3 C14 -92.33(18) ?
C1 C2 C3 C4 18.91(14) ?
C15 C1 C4 C3 141.08(17) ?
C2 C1 C4 C3 19.28(15) ?
C5 C3 C4 C1 -139.02(17) ?
C14 C3 C4 C1 92.73(18) ?
C2 C3 C4 C1 -19.12(15) ?
C14 C3 C5 C10 87.8(2) ?
C2 C3 C5 C10 -141.82(18) ?
C4 C3 C5 C10 -41.0(2) ?
C14 C3 C5 C6 -89.4(2) ?
C2 C3 C5 C6 41.0(2) ?
C4 C3 C5 C6 141.83(18) ?
C10 C5 C6 C7 5.4(3) ?
C3 C5 C6 C7 -177.33(17) ?
C10 C5 C6 C13 -171.74(19) ?
C3 C5 C6 C13 5.5(3) ?
C5 C6 C7 C8 -1.6(3) ?
C13 C6 C7 C8 175.72(19) ?
C6 C7 C8 C9 -2.7(3) ?
C6 C7 C8 C12 178.33(19) ?
C7 C8 C9 C10 3.1(3) ?
C12 C8 C9 C10 -177.89(18) ?
C8 C9 C10 C5 0.7(3) ?
C8 C9 C10 C11 -176.70(18) ?
C6 C5 C10 C9 -5.0(3) ?
C3 C5 C10 C9 177.74(17) ?
C6 C5 C10 C11 172.23(18) ?
C3 C5 C10 C11 -5.1(3) ?
C17 N1 C15 C16 0.4(2) ?
C17 N1 C15 C1 -179.06(18) ?
C4 C1 C15 C16 -3.8(3) ?
C2 C1 C15 C16 100.2(2) ?
C4 C1 C15 N1 175.61(17) ?
C2 C1 C15 N1 -80.4(2) ?
N1 C15 C16 S1 -1.2(2) ?
C1 C15 C16 S1 178.21(17) ?
C17 S1 C16 C15 1.30(16) ?
N3 N2 C17 N1 -177.84(17) ?
N3 N2 C17 S1 2.8(3) yes
C15 N1 C17 N2 -178.94(18) ?
C15 N1 C17 S1 0.5(2) ?
C16 S1 C17 N2 178.44(19) ?
C16 S1 C17 N1 -1.00(15) ?
N2 N3 C18 C19 178.66(18) yes
N3 C18 C19 C20 -6.3(3) yes
N3 C18 C19 C24 175.05(19) ?
C24 C19 C20 O1 -178.22(17) ?
C18 C19 C20 O1 3.1(3) ?
C24 C19 C20 C21 2.0(3) ?
C18 C19 C20 C21 -176.65(19) ?
O1 C20 C21 C22 178.04(18) ?
C19 C20 C21 C22 -2.2(3) ?
C20 C21 C22 C23 0.1(3) ?
C21 C22 C23 C24 2.0(3) ?
C21 C22 C23 O2 -176.47(19) ?
O2 C23 C24 C19 176.39(18) ?
C22 C23 C24 C19 -2.2(3) ?
C20 C19 C24 C23 0.2(3) ?
C18 C19 C24 C23 178.9(2) ?
